data_2242088
loop_
_publ_author_name
'Inada, Aya'
'Kanazawa, Hitoshi'

_publ_section_title
;
 Crystal structure of
 (<i>S</i>)-4-[4-(benzyloxy)benzyl]oxazolidine-2,5-dione
;
_journal_issue 4
_journal_name_full 'Acta Crystallographica Section E'
_journal_page_first 553
_journal_page_last 555
_journal_paper_doi 10.1107/S2056989017004236
_journal_volume 73
_journal_year 2017
_chemical_formula_iupac 'C17 H15 N O4'
_chemical_formula_moiety 'C17 H15 N O4'
_chemical_formula_sum 'C17 H15 N O4'
_chemical_formula_weight 297.30
_chemical_name_systematic
;
(<i>S</i>)-4-[4-(Benzyloxy)benzyl]oxazolidine-2,5-dione
;
_space_group_IT_number 4
_symmetry_cell_setting monoclinic
_symmetry_space_group_name_Hall 'P 2yb'
_symmetry_space_group_name_H-M 'P 1 21 1'
_atom_sites_solution_hydrogens geom
_atom_sites_solution_primary direct
_atom_sites_solution_secondary difmap
_audit_creation_method SHELXL-97
_cell_angle_alpha 90.00
_cell_angle_beta 96.390(2)
_cell_angle_gamma 90.00
_cell_formula_units_Z 2
_cell_length_a 7.7388(5)
_cell_length_b 5.9128(4)
_cell_length_c 15.7769(10)
_cell_measurement_reflns_used 7077
_cell_measurement_temperature 123(2)
_cell_measurement_theta_max 27.38
_cell_measurement_theta_min 3.50
_cell_volume 717.43(8)
_computing_cell_refinement
;
RAPID-AUTO (Rigaku, 2009)
;
_computing_data_collection
;
RAPID-AUTO (Rigaku, 2009)
;
_computing_data_reduction
;
RAPID-AUTO (Rigaku, 2009)
;
_computing_molecular_graphics
;
CrystalStructure (Rigaku, 2009) and Mercury (Macrae <i>et al.</i>,
2008)
;
_computing_publication_material
;
CrystalStructure (Rigaku, 2009)
;
_computing_structure_refinement
;
SHELXL97 (Sheldrick, 2008)
;
_computing_structure_solution
;
SHELXS97 (Sheldrick, 2008)
;
_diffrn_ambient_temperature 123(2)
_diffrn_detector_area_resol_mean 10.0
_diffrn_measured_fraction_theta_full 0.996
_diffrn_measured_fraction_theta_max 0.996
_diffrn_measurement_device_type 'Rigaku R-AXIS RAPID'
_diffrn_measurement_method \w-scan
_diffrn_radiation_monochromator graphite
_diffrn_radiation_source 'fine-focus sealed tube'
_diffrn_radiation_type MoK\a
_diffrn_radiation_wavelength 0.71075
_diffrn_reflns_av_R_equivalents 0.0343
_diffrn_reflns_av_sigmaI/netI 0.0271
_diffrn_reflns_limit_h_max 9
_diffrn_reflns_limit_h_min -9
_diffrn_reflns_limit_k_max 7
_diffrn_reflns_limit_k_min -7
_diffrn_reflns_limit_l_max 19
_diffrn_reflns_limit_l_min -19
_diffrn_reflns_number 6593
_diffrn_reflns_theta_full 26.50
_diffrn_reflns_theta_max 26.50
_diffrn_reflns_theta_min 3.50
_diffrn_standards_number 0
_exptl_absorpt_coefficient_mu 0.099
_exptl_absorpt_correction_T_max 0.9902
_exptl_absorpt_correction_T_min 0.9748
_exptl_absorpt_correction_type multi-scan
_exptl_absorpt_process_details
;
(ABSCOR; Higashi, 1995)
;
_exptl_crystal_colour colourless
_exptl_crystal_density_diffrn 1.376
_exptl_crystal_density_method 'not measured'
_exptl_crystal_description needle
_exptl_crystal_F_000 312
_exptl_crystal_size_max 0.26
_exptl_crystal_size_mid 0.13
_exptl_crystal_size_min 0.10
_refine_diff_density_max 0.202
_refine_diff_density_min -0.177
_refine_ls_extinction_method none
_refine_ls_goodness_of_fit_ref 1.097
_refine_ls_hydrogen_treatment mixed
_refine_ls_matrix_type full
_refine_ls_number_parameters 202
_refine_ls_number_reflns 1635
_refine_ls_number_restraints 1
_refine_ls_restrained_S_all 1.097
_refine_ls_R_factor_all 0.0391
_refine_ls_R_factor_gt 0.0312
_refine_ls_shift/su_max 0.000
_refine_ls_shift/su_mean 0.000
_refine_ls_structure_factor_coef Fsqd
_refine_ls_weighting_details 'calc w=1/[\s^2^(Fo^2^)+(0.0302P)^2^+0.1082P] where P=(Fo^2^+2Fc^2^)/3'
_refine_ls_weighting_scheme calc
_refine_ls_wR_factor_gt 0.0634
_refine_ls_wR_factor_ref 0.0677
_reflns_number_gt 1444
_reflns_number_total 1635
_reflns_threshold_expression >2sigma(I)
_cod_data_source_file su5359sup1.cif
_cod_data_source_block I
_cod_original_sg_symbol_H-M 'P 21'
_cod_database_code 2242088

loop_
_symmetry_equiv_pos_as_xyz
'x, y, z'
'-x, y+1/2, -z'

loop_
_atom_site_type_symbol
_atom_site_label
_atom_site_fract_x
_atom_site_fract_y
_atom_site_fract_z
_atom_site_U_iso_or_equiv
_atom_site_adp_type
_atom_site_calc_flag
_atom_site_refinement_flags
_atom_site_occupancy
_atom_site_symmetry_multiplicity
O O1 1.08406(18) 0.6360(3) 0.91435(9) 0.0310(4) Uani d . 1 1
O O2 0.89115(18) 0.3443(3) 0.91282(8) 0.0238(3) Uani d . 1 1
O O3 0.6500(2) 0.1393(3) 0.92135(9) 0.0290(4) Uani d . 1 1
O O4 0.70846(18) 0.5324(3) 0.52871(9) 0.0265(4) Uani d . 1 1
N N1 0.7966(2) 0.6908(3) 0.93804(11) 0.0229(4) Uani d . 1 1
H H1 0.792(3) 0.840(6) 0.9383(16) 0.026 Uiso d P 1 1
C C1 0.9379(3) 0.5765(4) 0.92122(12) 0.0234(5) Uani d . 1 1
C C2 0.7201(3) 0.3211(4) 0.92381(12) 0.0221(5) Uani d . 1 1
C C3 0.6426(3) 0.5499(4) 0.93569(13) 0.0213(4) Uani d . 1 1
H H3 0.5941 0.5568 0.9918 0.026 Uiso calc R 1 1
C C4 0.4993(2) 0.6067(4) 0.86274(12) 0.0222(5) Uani d . 1 1
H H4A 0.4003 0.5022 0.8659 0.027 Uiso calc R 1 1
H H4B 0.4570 0.7622 0.8712 0.027 Uiso calc R 1 1
C C5 0.5591(2) 0.5901(4) 0.77459(12) 0.0212(5) Uani d . 1 1
C C6 0.5233(3) 0.3969(4) 0.72446(13) 0.0227(5) Uani d . 1 1
H H6 0.4620 0.2743 0.7461 0.027 Uiso calc R 1 1
C C7 0.5764(3) 0.3826(4) 0.64309(13) 0.0229(5) Uani d . 1 1
H H7 0.5524 0.2500 0.6098 0.027 Uiso calc R 1 1
C C8 0.6648(2) 0.5620(4) 0.61046(13) 0.0218(4) Uani d . 1 1
C C9 0.7028(3) 0.7545(4) 0.65934(13) 0.0230(5) Uani d . 1 1
H H9 0.7644 0.8766 0.6376 0.028 Uiso calc R 1 1
C C10 0.6491(3) 0.7661(4) 0.74112(13) 0.0233(5) Uani d . 1 1
H H10 0.6750 0.8978 0.7746 0.028 Uiso calc R 1 1
C C11 0.7964(3) 0.7139(4) 0.49268(12) 0.0236(5) Uani d . 1 1
H H11A 0.9058 0.7481 0.5292 0.028 Uiso calc R 1 1
H H11B 0.7226 0.8510 0.4896 0.028 Uiso calc R 1 1
C C12 0.8365(2) 0.6502(4) 0.40454(13) 0.0215(4) Uani d . 1 1
C C13 0.7879(3) 0.4450(4) 0.36549(13) 0.0231(5) Uani d . 1 1
H H13 0.7276 0.3355 0.3950 0.028 Uiso calc R 1 1
C C14 0.8277(3) 0.4004(4) 0.28317(13) 0.0245(5) Uani d . 1 1
H H14 0.7950 0.2597 0.2571 0.029 Uiso calc R 1 1
C C15 0.9141(3) 0.5582(4) 0.23910(13) 0.0281(5) Uani d . 1 1
H H15 0.9394 0.5271 0.1827 0.034 Uiso calc R 1 1
C C16 0.9636(3) 0.7619(4) 0.27748(14) 0.0293(5) Uani d . 1 1
H H16 1.0239 0.8706 0.2476 0.035 Uiso calc R 1 1
C C17 0.9253(3) 0.8080(4) 0.35980(13) 0.0265(5) Uani d . 1 1
H H17 0.9598 0.9482 0.3858 0.032 Uiso calc R 1 1

loop_
_atom_site_aniso_label
_atom_site_aniso_U_11
_atom_site_aniso_U_22
_atom_site_aniso_U_33
_atom_site_aniso_U_12
_atom_site_aniso_U_13
_atom_site_aniso_U_23
O1 0.0254(8) 0.0395(10) 0.0284(7) -0.0028(8) 0.0048(6) 0.0012(7)
O2 0.0264(7) 0.0216(8) 0.0242(7) 0.0054(7) 0.0067(6) 0.0018(7)
O3 0.0374(9) 0.0201(8) 0.0295(8) -0.0022(7) 0.0040(7) 0.0011(7)
O4 0.0333(8) 0.0254(9) 0.0214(7) -0.0067(7) 0.0060(6) -0.0013(6)
N1 0.0234(9) 0.0190(10) 0.0264(8) 0.0002(8) 0.0030(7) -0.0026(8)
C1 0.0263(11) 0.0272(12) 0.0164(9) 0.0002(10) 0.0020(8) 0.0030(9)
C2 0.0287(11) 0.0244(12) 0.0138(9) 0.0034(10) 0.0051(8) 0.0031(8)
C3 0.0249(10) 0.0194(11) 0.0208(9) -0.0005(9) 0.0084(8) -0.0008(9)
C4 0.0198(9) 0.0218(12) 0.0254(10) 0.0014(9) 0.0044(8) -0.0006(9)
C5 0.0156(9) 0.0241(13) 0.0232(9) 0.0043(9) -0.0002(8) 0.0016(9)
C6 0.0189(10) 0.0225(12) 0.0264(10) -0.0013(9) 0.0008(8) 0.0031(9)
C7 0.0209(10) 0.0209(12) 0.0258(10) -0.0011(9) -0.0024(8) -0.0025(9)
C8 0.0204(10) 0.0243(11) 0.0203(9) 0.0012(10) 0.0012(8) 0.0001(9)
C9 0.0243(10) 0.0212(11) 0.0232(10) -0.0020(9) 0.0012(8) 0.0033(9)
C10 0.0243(11) 0.0207(12) 0.0242(10) 0.0004(9) -0.0009(8) -0.0004(9)
C11 0.0250(10) 0.0223(12) 0.0234(10) -0.0022(9) 0.0020(8) 0.0017(9)
C12 0.0172(9) 0.0249(11) 0.0217(9) 0.0013(9) -0.0006(8) 0.0028(9)
C13 0.0212(11) 0.0216(11) 0.0265(10) 0.0009(9) 0.0021(8) 0.0028(9)
C14 0.0223(11) 0.0228(12) 0.0277(10) 0.0006(9) 0.0001(9) -0.0018(9)
C15 0.0263(11) 0.0344(13) 0.0241(10) 0.0029(11) 0.0045(8) -0.0038(10)
C16 0.0332(12) 0.0275(13) 0.0287(11) -0.0040(10) 0.0105(9) 0.0038(10)
C17 0.0264(11) 0.0240(13) 0.0290(11) -0.0039(10) 0.0024(9) -0.0024(10)

loop_
_atom_type_symbol
_atom_type_description
_atom_type_scat_dispersion_real
_atom_type_scat_dispersion_imag
_atom_type_scat_source
C C 0.0033 0.0016 'International Tables Vol C Tables 4.2.6.8 and 6.1.1.4'
H H 0.0000 0.0000 'International Tables Vol C Tables 4.2.6.8 and 6.1.1.4'
N N 0.0061 0.0033 'International Tables Vol C Tables 4.2.6.8 and 6.1.1.4'
O O 0.0106 0.0060 'International Tables Vol C Tables 4.2.6.8 and 6.1.1.4'

loop_
_geom_angle_atom_site_label_1
_geom_angle_atom_site_label_2
_geom_angle_atom_site_label_3
_geom_angle
C2 O2 C1 109.05(16)
C8 O4 C11 117.10(17)
C1 N1 C3 113.10(19)
C1 N1 H1 122.7(16)
C3 N1 H1 122.7(16)
O1 C1 N1 132.0(2)
O1 C1 O2 120.44(19)
N1 C1 O2 107.53(17)
O3 C2 O2 121.8(2)
O3 C2 C3 128.69(18)
O2 C2 C3 109.44(18)
N1 C3 C2 100.53(16)
N1 C3 C4 114.45(17)
C2 C3 C4 111.52(18)
N1 C3 H3 110.0
C2 C3 H3 110.0
C4 C3 H3 110.0
C5 C4 C3 113.72(15)
C5 C4 H4A 108.8
C3 C4 H4A 108.8
C5 C4 H4B 108.8
C3 C4 H4B 108.8
H4A C4 H4B 107.7
C10 C5 C6 118.23(17)
C10 C5 C4 121.1(2)
C6 C5 C4 120.62(18)
C7 C6 C5 120.66(19)
C7 C6 H6 119.7
C5 C6 H6 119.7
C8 C7 C6 120.1(2)
C8 C7 H7 119.9
C6 C7 H7 119.9
O4 C8 C9 124.34(19)
O4 C8 C7 115.5(2)
C9 C8 C7 120.15(18)
C8 C9 C10 119.05(19)
C8 C9 H9 120.5
C10 C9 H9 120.5
C5 C10 C9 121.8(2)
C5 C10 H10 119.1
C9 C10 H10 119.1
O4 C11 C12 109.70(18)
O4 C11 H11A 109.7
C12 C11 H11A 109.7
O4 C11 H11B 109.7
C12 C11 H11B 109.7
H11A C11 H11B 108.2
C13 C12 C17 118.84(18)
C13 C12 C11 123.57(19)
C17 C12 C11 117.6(2)
C14 C13 C12 120.03(19)
C14 C13 H13 120.0
C12 C13 H13 120.0
C15 C14 C13 120.8(2)
C15 C14 H14 119.6
C13 C14 H14 119.6
C14 C15 C16 119.63(19)
C14 C15 H15 120.2
C16 C15 H15 120.2
C15 C16 C17 120.2(2)
C15 C16 H16 119.9
C17 C16 H16 119.9
C16 C17 C12 120.6(2)
C16 C17 H17 119.7
C12 C17 H17 119.7

loop_
_geom_bond_atom_site_label_1
_geom_bond_atom_site_label_2
_geom_bond_distance
O1 C1 1.201(2)
O2 C2 1.361(2)
O2 C1 1.422(3)
O3 C2 1.202(3)
O4 C8 1.380(2)
O4 C11 1.423(3)
N1 C1 1.337(3)
N1 C3 1.451(3)
N1 H1 0.88(3)
C2 C3 1.500(3)
C3 C4 1.544(3)
C3 H3 1.0000
C4 C5 1.517(3)
C4 H4A 0.9900
C4 H4B 0.9900
C5 C10 1.389(3)
C5 C6 1.399(3)
C6 C7 1.394(3)
C6 H6 0.9500
C7 C8 1.391(3)
C7 H7 0.9500
C8 C9 1.388(3)
C9 C10 1.400(3)
C9 H9 0.9500
C10 H10 0.9500
C11 C12 1.506(3)
C11 H11A 0.9900
C11 H11B 0.9900
C12 C13 1.393(3)
C12 C17 1.396(3)
C13 C14 1.393(3)
C13 H13 0.9500
C14 C15 1.380(3)
C14 H14 0.9500
C15 C16 1.383(3)
C15 H15 0.9500
C16 C17 1.391(3)
C16 H16 0.9500
C17 H17 0.9500

loop_
_geom_hbond_atom_site_label_D
_geom_hbond_atom_site_label_H
_geom_hbond_atom_site_label_A
_geom_hbond_site_symmetry_A
_geom_hbond_distance_DH
_geom_hbond_distance_HA
_geom_hbond_distance_DA
_geom_hbond_angle_DHA
N1 H1 O3 1_565 0.88(3) 2.09(3) 2.885(2) 150(2)
C3 H3 O3 2_657 1.00 2.50 3.410(3) 151
C6 H6 Cg 2_646 0.95 2.89 3.546(3) 127

loop_
_geom_torsion_atom_site_label_1
_geom_torsion_atom_site_label_2
_geom_torsion_atom_site_label_3
_geom_torsion_atom_site_label_4
_geom_torsion
C3 N1 C1 O1 176.8(2)
C3 N1 C1 O2 -4.5(2)
C2 O2 C1 O1 179.56(17)
C2 O2 C1 N1 0.7(2)
C1 O2 C2 O3 -178.53(18)
C1 O2 C2 C3 3.2(2)
C1 N1 C3 C2 6.0(2)
C1 N1 C3 C4 -113.59(19)
O3 C2 C3 N1 176.5(2)
O2 C2 C3 N1 -5.4(2)
O3 C2 C3 C4 -61.8(3)
O2 C2 C3 C4 116.34(17)
N1 C3 C4 C5 58.2(2)
C2 C3 C4 C5 -55.1(2)
C3 C4 C5 C10 -81.9(2)
C3 C4 C5 C6 98.8(2)
C10 C5 C6 C7 -0.1(3)
C4 C5 C6 C7 179.27(18)
C5 C6 C7 C8 -0.6(3)
C11 O4 C8 C9 -0.8(3)
C11 O4 C8 C7 179.01(18)
C6 C7 C8 O4 -178.74(18)
C6 C7 C8 C9 1.1(3)
O4 C8 C9 C10 178.99(19)
C7 C8 C9 C10 -0.8(3)
C6 C5 C10 C9 0.4(3)
C4 C5 C10 C9 -179.00(19)
C8 C9 C10 C5 0.1(3)
C8 O4 C11 C12 178.88(17)
O4 C11 C12 C13 1.7(3)
O4 C11 C12 C17 -179.17(18)
C17 C12 C13 C14 -0.1(3)
C11 C12 C13 C14 179.01(19)
C12 C13 C14 C15 -0.5(3)
C13 C14 C15 C16 0.8(3)
C14 C15 C16 C17 -0.5(3)
C15 C16 C17 C12 -0.1(3)
C13 C12 C17 C16 0.4(3)
C11 C12 C17 C16 -178.8(2)

_cod_database_fobs_code 2242088
